data_1575842
loop_
_publ_author_name
'Wang, Yuhao'
'Li, Li'
'Zhao, Quansheng'
'Gao, Pengming'
'Guo, Kaiyue'
'Zhang, Jitan'
'Wu, Jiaping'

_publ_section_title
;
 Rh(III)-catalyzed oxidative C-H cross-coupling between indoles and
 thiophenes/furanes.
;
_journal_issue 88
_journal_name_full 'Chemical communications (Cambridge, England)'
_journal_page_first 17213
_journal_page_last 17216
_journal_paper_doi 10.1039/d5cc04882f
_journal_volume 61
_journal_year 2025
_chemical_formula_moiety 'C22 H16 N2 S'
_chemical_formula_sum 'C22 H16 N2 S'
_chemical_formula_weight 340.43
_space_group_crystal_system triclinic
_space_group_IT_number 2
_space_group_name_Hall '-P 1'
_space_group_name_H-M_alt 'P -1'
_atom_sites_solution_hydrogens geom
_atom_sites_solution_primary dual
_audit_creation_date 2020-12-31
_audit_creation_method
;
Olex2 1.2
(compiled 2018.05.29 svn.r3508 for OlexSys, GUI svn.r5506)
;
_audit_update_record
;
2025-07-22 deposited with the CCDC.	2025-09-22 downloaded from the CCDC.
;
_cell_angle_alpha 89.432(2)
_cell_angle_beta 81.031(2)
_cell_angle_gamma 69.392(2)
_cell_formula_units_Z 4
_cell_length_a 10.2433(6)
_cell_length_b 11.4047(7)
_cell_length_c 16.4484(9)
_cell_measurement_reflns_used 9790
_cell_measurement_temperature 300(2)
_cell_measurement_theta_max 27.43
_cell_measurement_theta_min 3.35
_cell_volume 1774.48(18)
_computing_molecular_graphics 'Olex2 (Dolomanov et al., 2009)'
_computing_publication_material 'Olex2 (Dolomanov et al., 2009)'
_computing_structure_refinement 'ShelXL (Sheldrick, 2015)'
_computing_structure_solution 'ShelXT (Sheldrick, 2015)'
_diffrn_ambient_temperature 300.01
_diffrn_measured_fraction_theta_full 0.997
_diffrn_measured_fraction_theta_max 0.995
_diffrn_measurement_device_type 'Bruker APEX-II CCD'
_diffrn_measurement_method '\f and \w scans'
_diffrn_radiation_type MoK\a
_diffrn_radiation_wavelength 0.71073
_diffrn_reflns_av_R_equivalents 0.0347
_diffrn_reflns_av_unetI/netI 0.0242
_diffrn_reflns_Laue_measured_fraction_full 0.997
_diffrn_reflns_Laue_measured_fraction_max 0.995
_diffrn_reflns_limit_h_max 13
_diffrn_reflns_limit_h_min -13
_diffrn_reflns_limit_k_max 14
_diffrn_reflns_limit_k_min -14
_diffrn_reflns_limit_l_max 18
_diffrn_reflns_limit_l_min -21
_diffrn_reflns_number 42316
_diffrn_reflns_point_group_measured_fraction_full 0.997
_diffrn_reflns_point_group_measured_fraction_max 0.995
_diffrn_reflns_theta_full 25.242
_diffrn_reflns_theta_max 27.491
_diffrn_reflns_theta_min 3.030
_diffrn_standards_number 0
_exptl_absorpt_coefficient_mu 0.188
_exptl_absorpt_correction_type none
_exptl_crystal_colour yellow
_exptl_crystal_colour_primary yellow
_exptl_crystal_density_diffrn 1.274
_exptl_crystal_description block
_exptl_crystal_F_000 712
_exptl_crystal_size_max 0.02
_exptl_crystal_size_mid 0.02
_exptl_crystal_size_min 0.01
_refine_diff_density_max 0.278
_refine_diff_density_min -0.510
_refine_diff_density_rms 0.046
_refine_ls_extinction_coef 0.030(2)
_refine_ls_extinction_expression Fc^*^=kFc[1+0.001xFc^2^\l^3^/sin(2\q)]^-1/4^
_refine_ls_extinction_method 'SHELXL-2018/3 (Sheldrick 2018)'
_refine_ls_goodness_of_fit_ref 1.035
_refine_ls_hydrogen_treatment constr
_refine_ls_matrix_type full
_refine_ls_number_parameters 454
_refine_ls_number_reflns 8102
_refine_ls_number_restraints 1
_refine_ls_restrained_S_all 1.035
_refine_ls_R_factor_all 0.0742
_refine_ls_R_factor_gt 0.0544
_refine_ls_shift/su_max 0.000
_refine_ls_shift/su_mean 0.000
_refine_ls_structure_factor_coef Fsqd
_refine_ls_weighting_details 'w=1/[\s^2^(Fo^2^)+(0.0648P)^2^+0.9353P] where P=(Fo^2^+2Fc^2^)/3'
_refine_ls_weighting_scheme calc
_refine_ls_wR_factor_gt 0.1364
_refine_ls_wR_factor_ref 0.1553
_reflns_Friedel_coverage 0.000
_reflns_number_gt 6151
_reflns_number_total 8102
_reflns_threshold_expression 'I > 2\s(I)'
_cod_data_source_file d5cc04882f2.cif
_cod_data_source_block mo_20201231c_0m
_cod_depositor_comments 'Adding full bibliography for 1575842.cif.'
_cod_database_code 1575842
_shelx_shelxl_version_number 2018/3
_shelx_space_group_comment
;
The symmetry employed for this shelxl refinement is uniquely defined
by the following loop, which should always be used as a source of
symmetry information in preference to the above space-group names.
They are only intended as comments.
;
_olex2_refinement_description
;
1. Fixed Uiso
 At 1.2 times of:
  All C(H) groups
 At 1.5 times of:
  All C(H,H,H) groups
2. Rigid bond restraints
 C25, C26
 with sigma for 1-2 distances of 0.01 and sigma for 1-3 distances of 0.02
3.a Aromatic/amide H refined with riding coordinates:
 C1(H1), C2(H2), C3(H3), C7(H7), C8(H8), C9(H9), C12(H12), C13(H13), C16(H16),
 C19(H19), C20(H20), C21(H21), C22(H22), C25(H25), C26(H26), C28(H28), C29(H29),
  C30(H30), C32(H32), C33(H33), C34(H34), C38(H38), C41(H41), C42(H42),
 C43(H43), C44(H44)
3.b Idealised Me refined as rotating group:
 C10(H10A,H10B,H10C), C23(H23A,H23B,H23C)
;
_olex2_submission_special_instructions 'No special instructions were received'

loop_
_space_group_symop_operation_xyz
'x, y, z'
'-x, -y, -z'

loop_
_atom_site_label
_atom_site_type_symbol
_atom_site_fract_x
_atom_site_fract_y
_atom_site_fract_z
_atom_site_U_iso_or_equiv
_atom_site_adp_type
_atom_site_occupancy
_atom_site_site_symmetry_order
_atom_site_calc_flag
_atom_site_refinement_flags_posn
_atom_site_refinement_flags_adp
_atom_site_refinement_flags_occupancy
_atom_site_disorder_assembly
_atom_site_disorder_group
S1 S 0.45555(8) 0.34983(7) 0.11687(4) 0.0713(2) Uani 1 1 d . . . . .
N1 N 0.16055(18) 0.28964(14) 0.15764(10) 0.0466(4) Uani 1 1 d . . . . .
N2 N 0.0282(2) 0.52355(15) 0.09799(10) 0.0518(4) Uani 1 1 d . . . . .
C1 C -0.0320(3) 0.6348(2) 0.06999(15) 0.0653(6) Uani 1 1 d . . . . .
H1 H -0.073623 0.638979 0.023166 0.078 Uiso 1 1 calc R . . . .
C2 C -0.0373(3) 0.7477(2) 0.10629(16) 0.0712(7) Uani 1 1 d . . . . .
H2 H -0.080670 0.823792 0.083524 0.085 Uiso 1 1 calc R . . . .
C3 C 0.0215(3) 0.7441(2) 0.17486(15) 0.0638(6) Uani 1 1 d . . . . .
H3 H 0.019958 0.817857 0.199263 0.077 Uiso 1 1 calc R . . . .
C4 C 0.0849(2) 0.62841(19) 0.20909(12) 0.0471(4) Uani 1 1 d . . . . .
C5 C 0.08591(19) 0.51956(17) 0.16765(11) 0.0401(4) Uani 1 1 d . . . . .
C6 C 0.1489(2) 0.40166(17) 0.20115(11) 0.0426(4) Uani 1 1 d . . . . .
C7 C 0.1957(2) 0.3943(2) 0.27470(13) 0.0528(5) Uani 1 1 d . . . . .
H7 H 0.229563 0.316944 0.298014 0.063 Uiso 1 1 calc R . . . .
C8 C 0.1931(3) 0.5031(3) 0.31578(14) 0.0620(6) Uani 1 1 d . . . . .
H8 H 0.226472 0.497219 0.365664 0.074 Uiso 1 1 calc R . . . .
C9 C 0.1422(3) 0.6161(2) 0.28283(13) 0.0594(6) Uani 1 1 d . . . . .
H9 H 0.145014 0.686809 0.309113 0.071 Uiso 1 1 calc R . . . .
C10 C 0.6936(3) 0.4027(4) 0.0465(2) 0.1011(11) Uani 1 1 d . . . . .
H10A H 0.642456 0.483599 0.073834 0.152 Uiso 1 1 calc GR . . . .
H10B H 0.738752 0.412937 -0.007375 0.152 Uiso 1 1 calc GR . . . .
H10C H 0.763874 0.354386 0.078007 0.152 Uiso 1 1 calc GR . . . .
C11 C 0.5934(3) 0.3361(3) 0.03891(18) 0.0770(8) Uani 1 1 d . . . . .
C12 C 0.5881(4) 0.2654(4) -0.0234(2) 0.1239(15) Uani 1 1 d . . . . .
H12 H 0.653527 0.247310 -0.071792 0.149 Uiso 1 1 calc R . . . .
C13 C 0.4754(4) 0.2198(4) -0.0103(2) 0.1118(13) Uani 1 1 d . . . . .
H13 H 0.459894 0.169174 -0.048857 0.134 Uiso 1 1 calc R . . . .
C14 C 0.3912(3) 0.2575(2) 0.06487(15) 0.0616(6) Uani 1 1 d . . . . .
C15 C 0.2693(2) 0.22300(19) 0.09509(13) 0.0528(5) Uani 1 1 d . . . . .
C16 C 0.2364(3) 0.1255(2) 0.06670(15) 0.0654(6) Uani 1 1 d . . . . .
H16 H 0.292207 0.065428 0.025679 0.078 Uiso 1 1 calc R . . . .
C17 C 0.1040(3) 0.1319(2) 0.11012(15) 0.0608(6) Uani 1 1 d . . . . .
C18 C 0.0582(2) 0.23613(18) 0.16649(13) 0.0500(5) Uani 1 1 d . . . . .
C19 C -0.0703(3) 0.2724(2) 0.21902(16) 0.0616(6) Uani 1 1 d . . . . .
H19 H -0.097749 0.340306 0.256713 0.074 Uiso 1 1 calc R . . . .
C20 C -0.1140(4) 0.1010(3) 0.1584(2) 0.0867(9) Uani 1 1 d . . . . .
H20 H -0.174200 0.056640 0.156111 0.104 Uiso 1 1 calc R . . . .
C21 C 0.0139(4) 0.0632(2) 0.1075(2) 0.0802(8) Uani 1 1 d . . . . .
H21 H 0.041106 -0.006847 0.071711 0.096 Uiso 1 1 calc R . . . .
C22 C -0.1559(3) 0.2037(3) 0.2131(2) 0.0779(8) Uani 1 1 d . . . . .
H22 H -0.243724 0.226919 0.246730 0.094 Uiso 1 1 calc R . . . .
S2 S 0.35578(7) 0.02256(6) 0.39748(4) 0.06303(19) Uani 1 1 d . . . . .
N3 N 0.07530(16) 0.33441(15) 0.47628(10) 0.0445(4) Uani 1 1 d . . . . .
N4 N 0.31902(15) 0.22549(15) 0.54546(10) 0.0439(4) Uani 1 1 d . . . . .
C23 C 0.3784(4) -0.1084(3) 0.2498(2) 0.1024(11) Uani 1 1 d . . . . .
H23A H 0.389919 -0.179293 0.283660 0.154 Uiso 1 1 calc GR . . . .
H23B H 0.441781 -0.134184 0.198441 0.154 Uiso 1 1 calc GR . . . .
H23C H 0.282730 -0.075130 0.239505 0.154 Uiso 1 1 calc GR . . . .
C24 C 0.4109(3) -0.0090(3) 0.29350(16) 0.0703(7) Uani 1 1 d . . . . .
C25 C 0.4755(3) 0.0689(3) 0.26169(16) 0.0754(8) Uani 1 1 d . U . . .
H25 H 0.512616 0.065748 0.206090 0.091 Uiso 1 1 calc R . . . .
C26 C 0.4823(2) 0.1552(2) 0.31897(13) 0.0547(5) Uani 1 1 d . U . . .
H26 H 0.525669 0.213621 0.305514 0.066 Uiso 1 1 calc R . . . .
C27 C 0.41706(19) 0.1448(2) 0.39892(13) 0.0482(5) Uani 1 1 d . . . . .
C28 C -0.0416(2) 0.3853(2) 0.44487(14) 0.0507(5) Uani 1 1 d . . . . .
H28 H -0.049849 0.455317 0.413732 0.061 Uiso 1 1 calc R . . . .
C29 C -0.1549(2) 0.3411(2) 0.45516(14) 0.0547(5) Uani 1 1 d . . . . .
H29 H -0.234341 0.380462 0.430835 0.066 Uiso 1 1 calc R . . . .
C30 C -0.1462(2) 0.2404(2) 0.50105(13) 0.0500(5) Uani 1 1 d . . . . .
H30 H -0.219677 0.209379 0.508414 0.060 Uiso 1 1 calc R . . . .
C31 C -0.02492(17) 0.18288(16) 0.53766(11) 0.0376(4) Uani 1 1 d . . . . .
C32 C -0.0098(2) 0.07992(19) 0.58865(13) 0.0475(4) Uani 1 1 d . . . . .
H32 H -0.080643 0.045752 0.597651 0.057 Uiso 1 1 calc R . . . .
C33 C 0.1073(2) 0.03051(19) 0.62458(14) 0.0526(5) Uani 1 1 d . . . . .
H33 H 0.115219 -0.036104 0.658904 0.063 Uiso 1 1 calc R . . . .
C34 C 0.2168(2) 0.07962(19) 0.61014(13) 0.0488(5) Uani 1 1 d . . . . .
H34 H 0.296579 0.045193 0.635010 0.059 Uiso 1 1 calc R . . . .
C35 C 0.20660(17) 0.17713(16) 0.56002(11) 0.0383(4) Uani 1 1 d . . . . .
C36 C 0.08404(16) 0.23376(15) 0.52300(10) 0.0347(3) Uani 1 1 d . . . . .
C37 C 0.41000(18) 0.21821(19) 0.47164(13) 0.0462(4) Uani 1 1 d . . . . .
C38 C 0.4917(2) 0.2880(2) 0.48227(15) 0.0548(5) Uani 1 1 d . . . . .
H38 H 0.561626 0.298461 0.442658 0.066 Uiso 1 1 calc R . . . .
C39 C 0.4517(2) 0.3412(2) 0.56377(16) 0.0540(5) Uani 1 1 d . . . . .
C40 C 0.34279(19) 0.30077(18) 0.60263(14) 0.0474(4) Uani 1 1 d . . . . .
C41 C 0.2775(2) 0.3356(2) 0.68322(16) 0.0598(6) Uani 1 1 d . . . . .
H41 H 0.205020 0.308753 0.707104 0.072 Uiso 1 1 calc R . . . .
C42 C 0.3240(3) 0.4119(2) 0.72703(19) 0.0723(7) Uani 1 1 d . . . . .
H42 H 0.282749 0.436515 0.781537 0.087 Uiso 1 1 calc R . . . .
C43 C 0.4331(3) 0.4526(2) 0.6901(2) 0.0765(8) Uani 1 1 d . . . . .
H43 H 0.462939 0.503557 0.720771 0.092 Uiso 1 1 calc R . . . .
C44 C 0.4957(3) 0.4187(2) 0.61022(19) 0.0674(7) Uani 1 1 d . . . . .
H44 H 0.567329 0.446766 0.586642 0.081 Uiso 1 1 calc R . . . .

loop_
_atom_site_aniso_label
_atom_site_aniso_U_11
_atom_site_aniso_U_22
_atom_site_aniso_U_33
_atom_site_aniso_U_23
_atom_site_aniso_U_13
_atom_site_aniso_U_12
S1 0.0756(4) 0.0910(5) 0.0503(3) 0.0055(3) -0.0016(3) -0.0371(4)
N1 0.0538(9) 0.0365(8) 0.0455(9) -0.0005(6) -0.0092(7) -0.0106(7)
N2 0.0711(11) 0.0415(9) 0.0449(9) -0.0006(7) -0.0183(8) -0.0186(8)
C1 0.0908(18) 0.0488(12) 0.0565(13) 0.0072(10) -0.0276(12) -0.0187(12)
C2 0.102(2) 0.0397(11) 0.0655(15) 0.0045(10) -0.0156(14) -0.0165(12)
C3 0.0910(17) 0.0411(11) 0.0586(13) -0.0086(9) -0.0005(12) -0.0273(11)
C4 0.0544(11) 0.0468(10) 0.0407(10) -0.0098(8) 0.0030(8) -0.0228(9)
C5 0.0440(9) 0.0390(9) 0.0363(9) -0.0042(7) -0.0024(7) -0.0151(7)
C6 0.0433(9) 0.0423(9) 0.0398(9) -0.0040(7) -0.0046(7) -0.0132(8)
C7 0.0490(11) 0.0609(12) 0.0458(11) 0.0035(9) -0.0117(9) -0.0147(9)
C8 0.0630(13) 0.0882(17) 0.0415(11) -0.0071(11) -0.0152(10) -0.0318(13)
C9 0.0696(14) 0.0691(14) 0.0464(11) -0.0170(10) -0.0015(10) -0.0359(12)
C10 0.0700(19) 0.130(3) 0.104(3) 0.038(2) -0.0099(17) -0.0384(19)
C11 0.0587(15) 0.090(2) 0.0711(17) 0.0160(14) -0.0027(12) -0.0164(14)
C12 0.097(3) 0.161(4) 0.096(3) -0.043(3) 0.046(2) -0.049(3)
C13 0.104(3) 0.141(3) 0.084(2) -0.053(2) 0.0354(19) -0.056(2)
C14 0.0625(14) 0.0549(12) 0.0530(12) -0.0041(10) -0.0030(10) -0.0059(10)
C15 0.0630(13) 0.0403(10) 0.0449(11) -0.0003(8) -0.0100(9) -0.0053(9)
C16 0.0881(18) 0.0412(11) 0.0574(13) -0.0068(9) -0.0121(12) -0.0109(11)
C17 0.0878(17) 0.0386(10) 0.0588(13) 0.0077(9) -0.0258(12) -0.0203(11)
C18 0.0650(13) 0.0354(9) 0.0521(11) 0.0098(8) -0.0207(9) -0.0166(9)
C19 0.0681(14) 0.0522(12) 0.0668(14) 0.0108(10) -0.0151(11) -0.0229(11)
C20 0.113(3) 0.0675(17) 0.107(2) 0.0273(16) -0.042(2) -0.0564(18)
C21 0.124(3) 0.0497(13) 0.0860(19) 0.0115(13) -0.0402(19) -0.0439(16)
C22 0.0795(18) 0.0729(17) 0.094(2) 0.0283(15) -0.0235(15) -0.0391(15)
S2 0.0629(4) 0.0723(4) 0.0553(3) -0.0011(3) -0.0011(3) -0.0292(3)
N3 0.0373(8) 0.0440(8) 0.0542(9) 0.0089(7) -0.0106(7) -0.0158(7)
N4 0.0297(7) 0.0513(9) 0.0544(9) 0.0073(7) -0.0112(6) -0.0173(6)
C23 0.115(3) 0.107(3) 0.073(2) -0.0240(18) -0.0114(18) -0.025(2)
C24 0.0620(14) 0.0743(16) 0.0606(14) -0.0037(12) -0.0098(11) -0.0071(12)
C25 0.0630(15) 0.096(2) 0.0498(13) 0.0120(13) -0.0047(11) -0.0094(14)
C26 0.0431(10) 0.0640(13) 0.0533(12) 0.0248(10) -0.0098(9) -0.0139(9)
C27 0.0305(9) 0.0574(12) 0.0533(11) 0.0114(9) -0.0106(8) -0.0101(8)
C28 0.0429(10) 0.0485(11) 0.0575(12) 0.0097(9) -0.0140(9) -0.0100(8)
C29 0.0355(9) 0.0634(13) 0.0641(13) 0.0018(10) -0.0194(9) -0.0113(9)
C30 0.0343(9) 0.0606(12) 0.0597(12) -0.0072(9) -0.0083(8) -0.0219(9)
C31 0.0320(8) 0.0403(9) 0.0415(9) -0.0074(7) -0.0028(6) -0.0151(7)
C32 0.0505(11) 0.0482(10) 0.0511(11) -0.0037(8) -0.0007(8) -0.0294(9)
C33 0.0631(13) 0.0422(10) 0.0548(12) 0.0089(9) -0.0062(9) -0.0230(9)
C34 0.0429(10) 0.0486(11) 0.0533(11) 0.0101(9) -0.0130(8) -0.0123(8)
C35 0.0288(8) 0.0396(9) 0.0470(10) 0.0015(7) -0.0061(7) -0.0127(7)
C36 0.0278(7) 0.0352(8) 0.0403(9) -0.0028(6) -0.0031(6) -0.0112(6)
C37 0.0284(8) 0.0521(11) 0.0587(12) 0.0152(9) -0.0115(8) -0.0135(8)
C38 0.0354(9) 0.0627(13) 0.0715(14) 0.0149(11) -0.0104(9) -0.0234(9)
C39 0.0350(9) 0.0472(11) 0.0839(16) 0.0111(10) -0.0194(10) -0.0157(8)
C40 0.0318(9) 0.0445(10) 0.0671(13) 0.0045(9) -0.0148(8) -0.0123(8)
C41 0.0429(11) 0.0622(13) 0.0739(15) -0.0052(11) -0.0095(10) -0.0177(10)
C42 0.0626(15) 0.0646(15) 0.0861(18) -0.0177(13) -0.0159(13) -0.0161(12)
C43 0.0606(15) 0.0598(15) 0.115(2) -0.0138(14) -0.0295(15) -0.0224(12)
C44 0.0493(12) 0.0556(13) 0.104(2) 0.0012(13) -0.0210(13) -0.0234(10)

loop_
_atom_type_symbol
_atom_type_description
_atom_type_scat_dispersion_real
_atom_type_scat_dispersion_imag
_atom_type_scat_source
C C 0.0033 0.0016 'International Tables Vol C Tables 4.2.6.8 and 6.1.1.4'
H H 0.0000 0.0000 'International Tables Vol C Tables 4.2.6.8 and 6.1.1.4'
N N 0.0061 0.0033 'International Tables Vol C Tables 4.2.6.8 and 6.1.1.4'
S S 0.1246 0.1234 'International Tables Vol C Tables 4.2.6.8 and 6.1.1.4'

loop_
_geom_angle_atom_site_label_1
_geom_angle_atom_site_label_2
_geom_angle_atom_site_label_3
_geom_angle
_geom_angle_site_symmetry_1
_geom_angle_site_symmetry_3
_geom_angle_publ_flag
C11 S1 C14 93.84(14) . . ?
C15 N1 C6 126.47(18) . . ?
C18 N1 C6 124.63(17) . . ?
C18 N1 C15 108.69(17) . . ?
C1 N2 C5 117.04(17) . . ?
N2 C1 C2 124.2(2) . . ?
C3 C2 C1 119.0(2) . . ?
C2 C3 C4 119.8(2) . . ?
C3 C4 C5 117.01(19) . . ?
C3 C4 C9 123.74(19) . . ?
C9 C4 C5 119.21(19) . . ?
N2 C5 C4 122.99(17) . . ?
N2 C5 C6 118.90(16) . . ?
C4 C5 C6 118.11(17) . . ?
C5 C6 N1 119.38(16) . . ?
C7 C6 N1 119.78(18) . . ?
C7 C6 C5 120.82(18) . . ?
C6 C7 C8 120.4(2) . . ?
C9 C8 C7 120.1(2) . . ?
C8 C9 C4 121.0(2) . . ?
C10 C11 S1 120.5(3) . . ?
C12 C11 S1 109.5(2) . . ?
C12 C11 C10 129.9(3) . . ?
C11 C12 C13 114.7(3) . . ?
C14 C13 C12 113.3(3) . . ?
C13 C14 S1 108.6(2) . . ?
C13 C14 C15 125.1(3) . . ?
C15 C14 S1 126.34(17) . . ?
N1 C15 C14 124.18(19) . . ?
C16 C15 N1 108.0(2) . . ?
C16 C15 C14 127.8(2) . . ?
C15 C16 C17 108.6(2) . . ?
C16 C17 C18 106.6(2) . . ?
C16 C17 C21 135.4(2) . . ?
C18 C17 C21 118.0(3) . . ?
N1 C18 C17 108.1(2) . . ?
N1 C18 C19 129.30(19) . . ?
C19 C18 C17 122.6(2) . . ?
C22 C19 C18 117.3(2) . . ?
C21 C20 C22 121.5(3) . . ?
C20 C21 C17 119.1(3) . . ?
C19 C22 C20 121.5(3) . . ?
C24 S2 C27 93.49(13) . . ?
C28 N3 C36 116.84(16) . . ?
C37 N4 C35 127.21(16) . . ?
C40 N4 C35 123.30(16) . . ?
C40 N4 C37 109.12(16) . . ?
C23 C24 S2 120.6(2) . . ?
C25 C24 S2 110.5(2) . . ?
C25 C24 C23 128.9(3) . . ?
C24 C25 C26 114.4(2) . . ?
C25 C26 C27 113.1(2) . . ?
C26 C27 S2 108.44(17) . . ?
C26 C27 C37 126.2(2) . . ?
C37 C27 S2 125.22(15) . . ?
N3 C28 C29 124.54(19) . . ?
C30 C29 C28 118.83(18) . . ?
C29 C30 C31 119.49(17) . . ?
C30 C31 C32 122.92(17) . . ?
C30 C31 C36 117.39(17) . . ?
C32 C31 C36 119.68(16) . . ?
C33 C32 C31 120.57(17) . . ?
C32 C33 C34 120.35(18) . . ?
C35 C34 C33 120.47(18) . . ?
C34 C35 N4 119.86(16) . . ?
C34 C35 C36 120.91(16) . . ?
C36 C35 N4 119.21(15) . . ?
N3 C36 C31 122.89(15) . . ?
N3 C36 C35 119.13(15) . . ?
C31 C36 C35 117.98(16) . . ?
N4 C37 C27 124.33(17) . . ?
C38 C37 N4 108.14(19) . . ?
C38 C37 C27 127.49(19) . . ?
C37 C38 C39 108.41(19) . . ?
C40 C39 C38 107.05(18) . . ?
C44 C39 C38 135.0(2) . . ?
C44 C39 C40 117.9(2) . . ?
N4 C40 C39 107.28(19) . . ?
C41 C40 N4 129.77(19) . . ?
C41 C40 C39 123.0(2) . . ?
C40 C41 C42 117.4(2) . . ?
C41 C42 C43 120.8(3) . . ?
C44 C43 C42 121.2(2) . . ?
C43 C44 C39 119.7(2) . . ?

loop_
_geom_bond_atom_site_label_1
_geom_bond_atom_site_label_2
_geom_bond_distance
_geom_bond_site_symmetry_2
_geom_bond_publ_flag
S1 C11 1.716(3) . ?
S1 C14 1.719(3) . ?
N1 C6 1.429(2) . ?
N1 C15 1.392(3) . ?
N1 C18 1.376(3) . ?
N2 C1 1.314(3) . ?
N2 C5 1.362(2) . ?
C1 C2 1.405(3) . ?
C2 C3 1.353(4) . ?
C3 C4 1.405(3) . ?
C4 C5 1.418(2) . ?
C4 C9 1.413(3) . ?
C5 C6 1.419(3) . ?
C6 C7 1.360(3) . ?
C7 C8 1.409(3) . ?
C8 C9 1.351(4) . ?
C10 C11 1.496(4) . ?
C11 C12 1.330(5) . ?
C12 C13 1.411(5) . ?
C13 C14 1.369(4) . ?
C14 C15 1.453(3) . ?
C15 C16 1.375(3) . ?
C16 C17 1.409(4) . ?
C17 C18 1.410(3) . ?
C17 C21 1.410(4) . ?
C18 C19 1.385(3) . ?
C19 C22 1.380(3) . ?
C20 C21 1.367(5) . ?
C20 C22 1.383(4) . ?
S2 C24 1.715(3) . ?
S2 C27 1.720(2) . ?
N3 C28 1.318(2) . ?
N3 C36 1.359(2) . ?
N4 C35 1.430(2) . ?
N4 C37 1.394(3) . ?
N4 C40 1.384(3) . ?
C23 C24 1.506(4) . ?
C24 C25 1.341(4) . ?
C25 C26 1.396(4) . ?
C26 C27 1.403(3) . ?
C27 C37 1.445(3) . ?
C28 C29 1.406(3) . ?
C29 C30 1.352(3) . ?
C30 C31 1.410(3) . ?
C31 C32 1.414(3) . ?
C31 C36 1.418(2) . ?
C32 C33 1.358(3) . ?
C33 C34 1.409(3) . ?
C34 C35 1.362(3) . ?
C35 C36 1.423(2) . ?
C37 C38 1.372(3) . ?
C38 C39 1.415(3) . ?
C39 C40 1.414(3) . ?
C39 C44 1.404(3) . ?
C40 C41 1.382(3) . ?
C41 C42 1.384(3) . ?
C42 C43 1.407(4) . ?
C43 C44 1.364(4) . ?
